data_4075684
loop_
_publ_author_name
'Cabeza, Javier A.'
'del R\'io, Ignacio'
'Garc\'ia-Granda, Santiago'
'Mart\'inez-M\'endez, Lorena'
'P\'erez-Carre\~no, Enrique'

_publ_section_title
;
 \h2-Edge-Bridging and \h3-Face-Capping Coordination of Conjugated Ynenyl
 Ligands in Triruthenium Carbonyl Cluster Complexes Derived from
 1,1-Dimethylhydrazine
;
_journal_issue 5
_journal_name_full Organometallics
_journal_page_first 831
_journal_paper_doi 10.1021/om049119x
_journal_volume 24
_journal_year 2005
_chemical_compound_source
;
Synthesis. Crystallization from a CH~2~Cl~2~ /
 hexanes solution 
at room temperature by slow liquid-liquid difussion.
;
_chemical_formula_moiety 'C26 H18 N2 O8 Ru3, 0.5(C6 H14)'
_chemical_formula_sum 'C29 H25 N2 O8 Ru3'
_chemical_formula_weight 832.72
_chemical_name_systematic
;
 ?
;
_space_group_IT_number 2
_symmetry_cell_setting triclinic
_symmetry_space_group_name_Hall '-P 1'
_symmetry_space_group_name_H-M 'P -1'
_atom_sites_solution_hydrogens geom
_atom_sites_solution_primary direct
_atom_sites_solution_secondary difmap
_audit_creation_method SHELXL-97
_cell_angle_alpha 78.326(2)
_cell_angle_beta 89.038(2)
_cell_angle_gamma 78.554(2)
_cell_formula_units_Z 2
_cell_length_a 9.5945(3)
_cell_length_b 12.3050(3)
_cell_length_c 13.4399(4)
_cell_measurement_temperature 120(2)
_cell_volume 1522.54(8)
_computing_cell_refinement 'HKL Scalepack (Otwinowski & Minor 1997)'
_computing_data_collection 'Collect (Nonius BV, 1997-2000)'
_computing_data_reduction 'HKL Denzo and Scalepack (Otwinowski & Minor 1997)'
_computing_molecular_graphics 'EUCLID (Spek, 1982)'
_computing_publication_material 'SHELXL-97 (Sheldrick, 1997)'
_computing_structure_refinement 'SHELXL-97 (Sheldrick, 1997)'
_computing_structure_solution 'DIRDIF-96 (Beurskens et al., 1996)'
_diffrn_ambient_temperature 120(2)
_diffrn_detector_area_resol_mean 9
_diffrn_measured_fraction_theta_full 0.994
_diffrn_measured_fraction_theta_max 0.994
_diffrn_measurement_device '95mm CCD camera on \k-goniostat'
_diffrn_measurement_device_type KappaCCD
_diffrn_measurement_method CCD
_diffrn_radiation_monochromator 'horizontally mounted graphite crystal'
_diffrn_radiation_source 'fine-focus sealed tube'
_diffrn_radiation_type CuK\a
_diffrn_radiation_wavelength 1.54180
_diffrn_reflns_av_R_equivalents 0.065
_diffrn_reflns_av_sigmaI/netI 0.1038
_diffrn_reflns_limit_h_max 11
_diffrn_reflns_limit_h_min -11
_diffrn_reflns_limit_k_max 14
_diffrn_reflns_limit_k_min -14
_diffrn_reflns_limit_l_max 16
_diffrn_reflns_limit_l_min 0
_diffrn_reflns_number 30385
_diffrn_reflns_theta_full 68.41
_diffrn_reflns_theta_max 68.41
_diffrn_reflns_theta_min 3.36
_exptl_absorpt_coefficient_mu 12.335
_exptl_absorpt_correction_T_max 0.216
_exptl_absorpt_correction_T_min 0.087
_exptl_absorpt_correction_type multi-scan
_exptl_absorpt_process_details
;
multi-scan from symmetry-related measurements 
 Sortav (Blessing 1995)
;
_exptl_crystal_colour orange
_exptl_crystal_density_diffrn 1.816
_exptl_crystal_density_method 'not measured'
_exptl_crystal_description blocks
_exptl_crystal_F_000 818
_exptl_crystal_size_max 0.275
_exptl_crystal_size_mid 0.225
_exptl_crystal_size_min 0.125
_refine_diff_density_max 1.690
_refine_diff_density_min -1.454
_refine_diff_density_rms 0.202
_refine_ls_extinction_method none
_refine_ls_goodness_of_fit_ref 1.021
_refine_ls_hydrogen_treatment mixed
_refine_ls_matrix_type full
_refine_ls_number_parameters 379
_refine_ls_number_reflns 5563
_refine_ls_number_restraints 0
_refine_ls_restrained_S_all 1.021
_refine_ls_R_factor_all 0.0542
_refine_ls_R_factor_gt 0.0513
_refine_ls_shift/su_max 0.001
_refine_ls_shift/su_mean 0.000
_refine_ls_structure_factor_coef Fsqd
_refine_ls_weighting_details 'calc w=1/[\s^2^(Fo^2^)+(0.0821P)^2^+0.0000P] where P=(Fo^2^+2Fc^2^)/3'
_refine_ls_weighting_scheme calc
_refine_ls_wR_factor_gt 0.1349
_refine_ls_wR_factor_ref 0.1378
_reflns_number_gt 5083
_reflns_number_total 5563
_reflns_threshold_expression >2sigma(I)
_cod_data_source_file om049119xsi20041203_123105.cif
_cod_data_source_block 3b_(lm32f3)
_cod_database_code 4075684

loop_
_symmetry_equiv_pos_as_xyz
'x, y, z'
'-x, -y, -z'

loop_
_atom_site_label
_atom_site_type_symbol
_atom_site_fract_x
_atom_site_fract_y
_atom_site_fract_z
_atom_site_U_iso_or_equiv
_atom_site_adp_type
_atom_site_occupancy
_atom_site_symmetry_multiplicity
_atom_site_calc_flag
_atom_site_refinement_flags
C1 C 0.0920(5) 0.8704(4) 0.4708(4) 0.0298(9) Uani 1 1 d .
H2A H 0.0148 0.8639 0.4292 0.045 Uiso 1 1 calc R
H2B H 0.1472 0.9203 0.4319 0.045 Uiso 1 1 calc R
H2C H 0.0546 0.9002 0.5286 0.045 Uiso 1 1 calc R
C2 C 0.2374(5) 0.7160(4) 0.4121(3) 0.0299(9) Uani 1 1 d .
H1A H 0.1585 0.7112 0.3712 0.045 Uiso 1 1 calc R
H1B H 0.2974 0.6424 0.4314 0.045 Uiso 1 1 calc R
H1C H 0.2910 0.7676 0.3738 0.045 Uiso 1 1 calc R
C3 C 0.2084(4) 0.6758(4) 0.7586(3) 0.0234(8) Uani 1 1 d .
C4 C 0.1564(5) 0.7920(4) 0.7138(3) 0.0251(8) Uani 1 1 d .
C5 C 0.2154(5) 0.8833(4) 0.6897(3) 0.0256(9) Uani 1 1 d .
C6 C 0.2226(5) 0.9908(4) 0.6916(3) 0.0263(9) Uani 1 1 d .
H6 H 0.2840 1.0247 0.6469 0.032 Uiso 1 1 calc R
C11 C -0.0972(5) 0.5761(4) 0.6963(4) 0.0313(10) Uani 1 1 d .
C12 C -0.0830(5) 0.7297(4) 0.8212(4) 0.0328(10) Uani 1 1 d .
C13 C -0.1643(5) 0.8211(4) 0.6192(4) 0.0341(10) Uani 1 1 d .
C20 C 0.4291(5) 0.5767(4) 0.6073(4) 0.0286(9) Uani 1 1 d .
C21 C 0.2120(5) 0.4372(4) 0.5838(4) 0.0321(10) Uani 1 1 d .
C22 C 0.3362(6) 0.4238(4) 0.7561(4) 0.0352(11) Uani 1 1 d .
C31 C 0.4558(5) 0.8150(4) 0.5196(4) 0.0349(10) Uani 1 1 d .
C32 C 0.5005(5) 0.7272(4) 0.7151(4) 0.0280(9) Uani 1 1 d .
C61 C 0.6090(11) 0.0207(10) 0.7763(7) 0.085(3) Uani 1 1 d .
H61A H 0.7043 0.0250 0.7934 0.127 Uiso 1 1 calc R
H61B H 0.5550 0.0956 0.7516 0.127 Uiso 1 1 calc R
H61C H 0.6115 -0.0233 0.7247 0.127 Uiso 1 1 calc R
C62 C 0.5410(10) -0.0342(7) 0.8687(7) 0.073(2) Uani 1 1 d .
H62A H 0.4456 -0.0394 0.8504 0.087 Uiso 1 1 calc R
H62B H 0.5945 -0.1106 0.8919 0.087 Uiso 1 1 calc R
C63 C 0.5331(10) 0.0267(7) 0.9528(5) 0.0629(19) Uani 1 1 d .
H63A H 0.4790 0.1029 0.9294 0.075 Uiso 1 1 calc R
H63B H 0.6287 0.0328 0.9700 0.075 Uiso 1 1 calc R
C101 C 0.2541(5) 0.6393(4) 0.8671(3) 0.0259(9) Uani 1 1 d .
C102 C 0.2265(6) 0.5404(4) 0.9287(4) 0.0335(10) Uani 1 1 d .
H102 H 0.1773 0.4949 0.9014 0.040 Uiso 1 1 calc R
C103 C 0.2706(6) 0.5089(4) 1.0288(4) 0.0374(11) Uani 1 1 d .
H103 H 0.2525 0.4419 1.0679 0.045 Uiso 1 1 calc R
C104 C 0.3420(6) 0.5761(5) 1.0720(4) 0.0396(11) Uani 1 1 d .
H104 H 0.3730 0.5538 1.1396 0.048 Uiso 1 1 calc R
C105 C 0.3663(5) 0.6753(4) 1.0146(4) 0.0321(10) Uani 1 1 d .
H105 H 0.4126 0.7212 1.0437 0.039 Uiso 1 1 calc R
C106 C 0.3227(5) 0.7080(4) 0.9132(4) 0.0279(9) Uani 1 1 d .
H106 H 0.3390 0.7762 0.8753 0.033 Uiso 1 1 calc R
C201 C 0.1410(5) 1.0592(4) 0.7591(3) 0.0281(9) Uani 1 1 d .
C202 C 0.0398(7) 1.0204(5) 0.8244(5) 0.0441(13) Uani 1 1 d .
H202 H 0.0252 0.9470 0.8293 0.053 Uiso 1 1 calc R
C203 C -0.0399(7) 1.0907(6) 0.8827(5) 0.0502(15) Uani 1 1 d .
H203 H -0.1087 1.0643 0.9253 0.060 Uiso 1 1 calc R
C204 C -0.0179(7) 1.1989(5) 0.8780(5) 0.0483(14) Uani 1 1 d .
H204 H -0.0706 1.2451 0.9178 0.058 Uiso 1 1 calc R
C205 C 0.0838(7) 1.2385(5) 0.8133(5) 0.0512(15) Uani 1 1 d .
H205 H 0.0983 1.3118 0.8090 0.061 Uiso 1 1 calc R
C206 C 0.1635(6) 1.1688(4) 0.7553(4) 0.0372(11) Uani 1 1 d .
H206 H 0.2327 1.1953 0.7133 0.045 Uiso 1 1 calc R
N1 N 0.1013(4) 0.6760(3) 0.5593(3) 0.0260(7) Uani 1 1 d .
N2 N 0.1831(4) 0.7575(3) 0.5055(3) 0.0248(7) Uani 1 1 d .
O11 O -0.1524(4) 0.5024(3) 0.7012(3) 0.0400(8) Uani 1 1 d .
O12 O -0.1232(4) 0.7440(4) 0.8975(3) 0.0445(9) Uani 1 1 d .
O13 O -0.2538(4) 0.8892(3) 0.5779(3) 0.0439(9) Uani 1 1 d .
O20 O 0.5400(4) 0.5232(3) 0.5935(3) 0.0383(8) Uani 1 1 d .
O21 O 0.1938(5) 0.3728(3) 0.5362(3) 0.0416(9) Uani 1 1 d .
O22 O 0.4016(5) 0.3440(3) 0.8072(3) 0.0478(10) Uani 1 1 d .
O31 O 0.5196(5) 0.8571(5) 0.4562(3) 0.0569(12) Uani 1 1 d .
O32 O 0.5972(4) 0.7160(3) 0.7661(3) 0.0358(8) Uani 1 1 d .
Ru1 Ru -0.00962(3) 0.70920(3) 0.69076(2) 0.02420(14) Uani 1 1 d .
Ru2 Ru 0.23562(4) 0.54508(3) 0.65966(2) 0.02480(14) Uani 1 1 d .
Ru3 Ru 0.34835(3) 0.74373(3) 0.62220(2) 0.02318(14) Uani 1 1 d .
H10 H 0.0331 0.6560 0.5153 0.028 Uiso 1 1 d .

loop_
_atom_site_aniso_label
_atom_site_aniso_U_11
_atom_site_aniso_U_22
_atom_site_aniso_U_33
_atom_site_aniso_U_23
_atom_site_aniso_U_13
_atom_site_aniso_U_12
C1 0.030(2) 0.026(2) 0.034(2) -0.0068(17) -0.0033(18) -0.0043(18)
C2 0.035(2) 0.034(2) 0.023(2) -0.0135(17) 0.0026(18) -0.0047(19)
C3 0.0212(19) 0.026(2) 0.028(2) -0.0138(16) 0.0037(16) -0.0091(16)
C4 0.028(2) 0.028(2) 0.025(2) -0.0160(16) 0.0026(16) -0.0087(17)
C5 0.025(2) 0.027(2) 0.024(2) -0.0065(16) -0.0001(16) -0.0028(16)
C6 0.031(2) 0.027(2) 0.026(2) -0.0116(16) 0.0006(17) -0.0092(17)
C11 0.033(2) 0.037(3) 0.029(2) -0.0106(18) 0.0050(18) -0.014(2)
C12 0.033(2) 0.034(2) 0.037(3) -0.0137(19) 0.004(2) -0.0139(19)
C13 0.030(2) 0.034(2) 0.043(3) -0.016(2) 0.003(2) -0.010(2)
C20 0.030(2) 0.026(2) 0.033(2) -0.0152(18) 0.0025(18) -0.0052(18)
C21 0.034(2) 0.027(2) 0.036(2) -0.0059(19) 0.0009(19) -0.0075(18)
C22 0.045(3) 0.031(3) 0.036(2) -0.017(2) -0.003(2) -0.012(2)
C31 0.033(2) 0.044(3) 0.032(2) -0.014(2) 0.000(2) -0.010(2)
C32 0.033(2) 0.025(2) 0.030(2) -0.0125(17) 0.0078(19) -0.0079(17)
C61 0.082(6) 0.118(8) 0.057(5) -0.031(5) 0.013(4) -0.014(5)
C62 0.074(5) 0.069(5) 0.074(5) -0.019(4) 0.001(4) -0.006(4)
C63 0.087(5) 0.061(4) 0.046(4) -0.015(3) 0.011(4) -0.023(4)
C101 0.027(2) 0.027(2) 0.027(2) -0.0119(17) 0.0013(17) -0.0093(17)
C102 0.040(3) 0.032(2) 0.033(2) -0.0087(19) 0.000(2) -0.015(2)
C103 0.050(3) 0.037(3) 0.028(2) -0.0039(19) 0.001(2) -0.017(2)
C104 0.051(3) 0.047(3) 0.025(2) -0.010(2) -0.002(2) -0.014(2)
C105 0.033(2) 0.040(3) 0.027(2) -0.0137(19) -0.0009(18) -0.010(2)
C106 0.032(2) 0.026(2) 0.030(2) -0.0103(17) 0.0030(18) -0.0105(18)
C201 0.034(2) 0.025(2) 0.029(2) -0.0119(17) -0.0027(18) -0.0071(18)
C202 0.053(3) 0.038(3) 0.049(3) -0.019(2) 0.015(3) -0.017(2)
C203 0.054(3) 0.056(4) 0.052(3) -0.031(3) 0.025(3) -0.017(3)
C204 0.045(3) 0.054(3) 0.052(3) -0.034(3) 0.007(3) -0.002(3)
C205 0.053(3) 0.034(3) 0.077(4) -0.033(3) 0.009(3) -0.010(2)
C206 0.039(3) 0.028(2) 0.049(3) -0.014(2) 0.006(2) -0.011(2)
N1 0.0286(18) 0.0234(18) 0.0296(18) -0.0116(14) 0.0033(15) -0.0076(14)
N2 0.0244(17) 0.0241(18) 0.0292(18) -0.0128(14) 0.0031(14) -0.0056(14)
O11 0.043(2) 0.038(2) 0.044(2) -0.0101(16) -0.0004(16) -0.0199(16)
O12 0.047(2) 0.062(2) 0.036(2) -0.0244(17) 0.0118(16) -0.0217(19)
O13 0.0321(19) 0.040(2) 0.058(2) -0.0083(18) -0.0084(17) -0.0038(16)
O20 0.0304(18) 0.0384(19) 0.051(2) -0.0251(16) 0.0017(15) -0.0019(15)
O21 0.061(2) 0.0356(19) 0.0372(19) -0.0202(16) -0.0029(17) -0.0185(17)
O22 0.063(3) 0.0280(18) 0.051(2) -0.0046(17) -0.022(2) -0.0067(17)
O31 0.050(2) 0.088(3) 0.037(2) -0.002(2) 0.0102(19) -0.035(2)
O32 0.0278(17) 0.047(2) 0.0357(18) -0.0120(15) -0.0009(15) -0.0107(14)
Ru1 0.0246(2) 0.0248(2) 0.0271(2) -0.01101(14) 0.00240(14) -0.00847(14)
Ru2 0.0294(2) 0.0212(2) 0.0267(2) -0.01028(14) -0.00141(15) -0.00616(14)
Ru3 0.0244(2) 0.0234(2) 0.0247(2) -0.01005(14) 0.00260(14) -0.00662(14)

loop_
_atom_type_symbol
_atom_type_description
_atom_type_scat_dispersion_real
_atom_type_scat_dispersion_imag
_atom_type_scat_source
C C 0.0181 0.0091 'International Tables Vol C Tables 4.2.6.8 and 6.1.1.4'
H H 0.0000 0.0000 'International Tables Vol C Tables 4.2.6.8 and 6.1.1.4'
N N 0.0311 0.0180 'International Tables Vol C Tables 4.2.6.8 and 6.1.1.4'
O O 0.0492 0.0322 'International Tables Vol C Tables 4.2.6.8 and 6.1.1.4'
Ru Ru 0.0552 3.2960 'International Tables Vol C Tables 4.2.6.8 and 6.1.1.4'

loop_
_geom_angle_atom_site_label_1
_geom_angle_atom_site_label_2
_geom_angle_atom_site_label_3
_geom_angle
_geom_angle_site_symmetry_1
_geom_angle_site_symmetry_3
N2 C1 H2A 109.5 . .
N2 C1 H2B 109.5 . .
H2A C1 H2B 109.5 . .
N2 C1 H2C 109.5 . .
H2A C1 H2C 109.5 . .
H2B C1 H2C 109.5 . .
N2 C2 H1A 109.5 . .
N2 C2 H1B 109.5 . .
H1A C2 H1B 109.5 . .
N2 C2 H1C 109.5 . .
H1A C2 H1C 109.5 . .
H1B C2 H1C 109.5 . .
C4 C3 C101 121.6(4) . .
C4 C3 Ru1 66.6(2) . .
C101 C3 Ru1 128.7(3) . .
C4 C3 Ru2 119.3(3) . .
C101 C3 Ru2 119.0(3) . .
Ru1 C3 Ru2 79.41(13) . .
C4 C3 Ru3 67.4(2) . .
C101 C3 Ru3 126.2(3) . .
Ru1 C3 Ru3 104.23(18) . .
Ru2 C3 Ru3 74.93(12) . .
C5 C4 C3 134.4(4) . .
C5 C4 Ru1 148.7(4) . .
C3 C4 Ru1 75.2(2) . .
C5 C4 Ru3 73.4(3) . .
C3 C4 Ru3 76.7(2) . .
Ru1 C4 Ru3 112.52(17) . .
C4 C5 C6 153.0(4) . .
C4 C5 Ru3 72.1(3) . .
C6 C5 Ru3 135.0(3) . .
C5 C6 C201 125.1(4) . .
C5 C6 H6 117.5 . .
C201 C6 H6 117.5 . .
O11 C11 Ru1 177.0(4) . .
O12 C12 Ru1 177.9(4) . .
O13 C13 Ru1 178.1(5) . .
O20 C20 Ru2 136.8(4) . .
O20 C20 Ru3 136.5(4) . .
Ru2 C20 Ru3 85.42(17) . .
O21 C21 Ru2 178.0(5) . .
O22 C22 Ru2 173.1(4) . .
O31 C31 Ru3 178.6(5) . .
O32 C32 Ru3 175.8(4) . .
C62 C61 H61A 109.5 . .
C62 C61 H61B 109.5 . .
H61A C61 H61B 109.5 . .
C62 C61 H61C 109.5 . .
H61A C61 H61C 109.5 . .
H61B C61 H61C 109.5 . .
C63 C62 C61 113.6(8) . .
C63 C62 H62A 108.8 . .
C61 C62 H62A 108.8 . .
C63 C62 H62B 108.8 . .
C61 C62 H62B 108.8 . .
H62A C62 H62B 107.7 . .
C62 C63 C63 115.1(9) . 2_657
C62 C63 H63A 108.5 . .
C63 C63 H63A 108.5 2_657 .
C62 C63 H63B 108.5 . .
C63 C63 H63B 108.5 2_657 .
H63A C63 H63B 107.5 . .
C102 C101 C106 117.2(4) . .
C102 C101 C3 122.8(4) . .
C106 C101 C3 120.0(4) . .
C103 C102 C101 121.3(5) . .
C103 C102 H102 119.3 . .
C101 C102 H102 119.3 . .
C102 C103 C104 120.5(5) . .
C102 C103 H103 119.7 . .
C104 C103 H103 119.7 . .
C105 C104 C103 119.5(5) . .
C105 C104 H104 120.2 . .
C103 C104 H104 120.2 . .
C104 C105 C106 120.6(5) . .
C104 C105 H105 119.7 . .
C106 C105 H105 119.7 . .
C105 C106 C101 120.8(4) . .
C105 C106 H106 119.6 . .
C101 C106 H106 119.6 . .
C202 C201 C206 118.6(4) . .
C202 C201 C6 122.7(4) . .
C206 C201 C6 118.7(4) . .
C201 C202 C203 120.4(5) . .
C201 C202 H202 119.8 . .
C203 C202 H202 119.8 . .
C204 C203 C202 120.6(6) . .
C204 C203 H203 119.7 . .
C202 C203 H203 119.7 . .
C203 C204 C205 119.5(5) . .
C203 C204 H204 120.2 . .
C205 C204 H204 120.2 . .
C206 C205 C204 120.0(5) . .
C206 C205 H205 120.0 . .
C204 C205 H205 120.0 . .
C205 C206 C201 120.8(5) . .
C205 C206 H206 119.6 . .
C201 C206 H206 119.6 . .
N2 N1 Ru2 110.2(3) . .
N2 N1 Ru1 119.3(2) . .
Ru2 N1 Ru1 85.52(14) . .
N1 N2 C1 111.5(3) . .
N1 N2 C2 106.6(3) . .
C1 N2 C2 106.8(4) . .
N1 N2 Ru3 100.2(2) . .
C1 N2 Ru3 116.7(3) . .
C2 N2 Ru3 114.6(3) . .
C12 Ru1 C13 92.4(2) . .
C12 Ru1 C11 91.6(2) . .
C13 Ru1 C11 97.2(2) . .
C12 Ru1 C4 89.47(18) . .
C13 Ru1 C4 108.2(2) . .
C11 Ru1 C4 154.57(19) . .
C12 Ru1 N1 171.21(19) . .
C13 Ru1 N1 95.86(18) . .
C11 Ru1 N1 90.39(17) . .
C4 Ru1 N1 85.05(15) . .
C12 Ru1 C3 88.19(19) . .
C13 Ru1 C3 146.43(19) . .
C11 Ru1 C3 116.35(18) . .
C4 Ru1 C3 38.28(17) . .
N1 Ru1 C3 83.25(15) . .
C12 Ru1 Ru2 125.02(16) . .
C13 Ru1 Ru2 142.43(15) . .
C11 Ru1 Ru2 79.92(14) . .
C4 Ru1 Ru2 78.69(12) . .
N1 Ru1 Ru2 47.07(11) . .
C3 Ru1 Ru2 50.85(10) . .
C22 Ru2 C21 86.9(2) . .
C22 Ru2 C20 87.5(2) . .
C21 Ru2 C20 99.61(19) . .
C22 Ru2 N1 173.38(19) . .
C21 Ru2 N1 92.13(18) . .
C20 Ru2 N1 99.10(17) . .
C22 Ru2 C3 96.84(18) . .
C21 Ru2 C3 166.29(18) . .
C20 Ru2 C3 93.73(16) . .
N1 Ru2 C3 82.62(15) . .
C22 Ru2 Ru3 115.76(15) . .
C21 Ru2 Ru3 135.24(15) . .
C20 Ru2 Ru3 47.91(12) . .
N1 Ru2 Ru3 69.26(10) . .
C3 Ru2 Ru3 54.25(11) . .
C22 Ru2 Ru1 127.82(16) . .
C21 Ru2 Ru1 118.11(15) . .
C20 Ru2 Ru1 126.80(12) . .
N1 Ru2 Ru1 47.41(10) . .
C3 Ru2 Ru1 49.73(11) . .
Ru3 Ru2 Ru1 79.275(12) . .
C31 Ru3 C32 88.6(2) . .
C31 Ru3 C20 97.2(2) . .
C32 Ru3 C20 87.51(19) . .
C31 Ru3 N2 88.37(18) . .
C32 Ru3 N2 175.48(16) . .
C20 Ru3 N2 89.50(16) . .
C31 Ru3 C4 138.2(2) . .
C32 Ru3 C4 102.71(17) . .
C20 Ru3 C4 123.01(17) . .
N2 Ru3 C4 81.76(15) . .
C31 Ru3 C5 106.36(19) . .
C32 Ru3 C5 91.85(17) . .
C20 Ru3 C5 156.39(17) . .
N2 Ru3 C5 92.25(14) . .
C4 Ru3 C5 34.50(16) . .
C31 Ru3 C3 172.77(18) . .
C32 Ru3 C3 89.47(17) . .
C20 Ru3 C3 89.67(16) . .
N2 Ru3 C3 93.90(14) . .
C4 Ru3 C3 35.88(16) . .
C5 Ru3 C3 66.72(15) . .
C31 Ru3 Ru2 136.27(15) . .
C32 Ru3 Ru2 109.38(14) . .
C20 Ru3 Ru2 46.68(13) . .
N2 Ru3 Ru2 70.73(10) . .
C4 Ru3 Ru2 77.77(11) . .
C5 Ru3 Ru2 112.25(12) . .
C3 Ru3 Ru2 50.82(10) . .

loop_
_geom_bond_atom_site_label_1
_geom_bond_atom_site_label_2
_geom_bond_distance
_geom_bond_site_symmetry_2
C1 N2 1.476(6) .
C1 H2A 0.9600 .
C1 H2B 0.9600 .
C1 H2C 0.9600 .
C2 N2 1.497(5) .
C2 H1A 0.9600 .
C2 H1B 0.9600 .
C2 H1C 0.9600 .
C3 C4 1.426(6) .
C3 C101 1.483(6) .
C3 Ru1 2.224(4) .
C3 Ru2 2.261(4) .
C3 Ru3 2.367(4) .
C4 C5 1.337(7) .
C4 Ru1 2.111(4) .
C4 Ru3 2.247(4) .
C5 C6 1.344(7) .
C5 Ru3 2.263(4) .
C6 C201 1.471(6) .
C6 H6 0.9300 .
C11 O11 1.128(6) .
C11 Ru1 1.972(5) .
C12 O12 1.125(6) .
C12 Ru1 1.923(5) .
C13 O13 1.136(7) .
C13 Ru1 1.930(5) .
C20 O20 1.168(6) .
C20 Ru2 2.055(5) .
C20 Ru3 2.096(4) .
C21 O21 1.153(6) .
C21 Ru2 1.879(5) .
C22 O22 1.152(7) .
C22 Ru2 1.878(5) .
C31 O31 1.139(7) .
C31 Ru3 1.885(5) .
C32 O32 1.133(6) .
C32 Ru3 1.890(5) .
C61 C62 1.494(12) .
C61 H61A 0.9600 .
C61 H61B 0.9600 .
C61 H61C 0.9600 .
C62 C63 1.470(11) .
C62 H62A 0.9700 .
C62 H62B 0.9700 .
C63 C63 1.499(14) 2_657
C63 H63A 0.9700 .
C63 H63B 0.9700 .
C101 C102 1.397(7) .
C101 C106 1.406(6) .
C102 C103 1.371(7) .
C102 H102 0.9300 .
C103 C104 1.387(8) .
C103 H103 0.9300 .
C104 C105 1.366(8) .
C104 H104 0.9300 .
C105 C106 1.387(7) .
C105 H105 0.9300 .
C106 H106 0.9300 .
C201 C202 1.389(7) .
C201 C206 1.399(7) .
C202 C203 1.392(8) .
C202 H202 0.9300 .
C203 C204 1.378(9) .
C203 H203 0.9300 .
C204 C205 1.391(9) .
C204 H204 0.9300 .
C205 C206 1.385(8) .
C205 H205 0.9300 .
C206 H206 0.9300 .
N1 N2 1.464(5) .
N1 Ru2 2.105(4) .
N1 Ru1 2.116(4) .
N1 H10 0.98703 .
N2 Ru3 2.207(4) .
Ru1 Ru2 2.8657(5) .
Ru2 Ru3 2.8163(5) .

loop_
_geom_torsion_atom_site_label_1
_geom_torsion_atom_site_label_2
_geom_torsion_atom_site_label_3
_geom_torsion_atom_site_label_4
_geom_torsion
_geom_torsion_site_symmetry_4
C101 C3 C4 C5 69.7(7) .
Ru1 C3 C4 C5 -168.0(6) .
Ru2 C3 C4 C5 -106.2(5) .
Ru3 C3 C4 C5 -50.0(5) .
C101 C3 C4 Ru1 -122.3(4) .
Ru2 C3 C4 Ru1 61.8(2) .
Ru3 C3 C4 Ru1 118.04(14) .
C101 C3 C4 Ru3 119.7(4) .
Ru1 C3 C4 Ru3 -118.04(14) .
Ru2 C3 C4 Ru3 -56.2(2) .
C3 C4 C5 C6 -127.6(9) .
Ru1 C4 C5 C6 75.1(12) .
Ru3 C4 C5 C6 -178.7(10) .
C3 C4 C5 Ru3 51.1(5) .
Ru1 C4 C5 Ru3 -106.2(6) .
C4 C5 C6 C201 12.2(13) .
Ru3 C5 C6 C201 -166.0(4) .
C61 C62 C63 C63 -179.4(10) 2_657
C4 C3 C101 C102 141.2(5) .
Ru1 C3 C101 C102 57.2(6) .
Ru2 C3 C101 C102 -42.8(6) .
Ru3 C3 C101 C102 -134.9(4) .
C4 C3 C101 C106 -35.8(6) .
Ru1 C3 C101 C106 -119.8(4) .
Ru2 C3 C101 C106 140.2(4) .
Ru3 C3 C101 C106 48.1(6) .
C106 C101 C102 C103 -3.1(7) .
C3 C101 C102 C103 179.8(5) .
C101 C102 C103 C104 1.2(8) .
C102 C103 C104 C105 1.0(9) .
C103 C104 C105 C106 -1.2(8) .
C104 C105 C106 C101 -0.8(7) .
C102 C101 C106 C105 2.9(7) .
C3 C101 C106 C105 -179.9(4) .
C5 C6 C201 C202 -4.1(8) .
C5 C6 C201 C206 177.7(5) .
C206 C201 C202 C203 1.7(9) .
C6 C201 C202 C203 -176.5(6) .
C201 C202 C203 C204 -1.3(10) .
C202 C203 C204 C205 0.8(10) .
C203 C204 C205 C206 -0.9(10) .
C204 C205 C206 C201 1.4(9) .
C202 C201 C206 C205 -1.8(8) .
C6 C201 C206 C205 176.5(5) .
Ru2 N1 N2 C1 -155.2(3) .
Ru1 N1 N2 C1 -58.9(4) .
Ru2 N1 N2 C2 88.6(3) .
Ru1 N1 N2 C2 -175.0(3) .
Ru2 N1 N2 Ru3 -31.0(2) .
Ru1 N1 N2 Ru3 65.4(3) .
C5 C4 Ru1 C12 -108.8(6) .
C3 C4 Ru1 C12 87.7(3) .
Ru3 C4 Ru1 C12 156.1(2) .
C5 C4 Ru1 C13 -16.5(7) .
C3 C4 Ru1 C13 -179.9(3) .
Ru3 C4 Ru1 C13 -111.5(2) .
C5 C4 Ru1 C11 158.5(6) .
C3 C4 Ru1 C11 -4.9(5) .
Ru3 C4 Ru1 C11 63.5(5) .
C5 C4 Ru1 N1 78.1(6) .
C3 C4 Ru1 N1 -85.4(2) .
Ru3 C4 Ru1 N1 -17.0(2) .
C5 C4 Ru1 C3 163.4(8) .
Ru3 C4 Ru1 C3 68.4(2) .
C5 C4 Ru1 Ru2 125.2(6) .
C3 C4 Ru1 Ru2 -38.2(2) .
Ru3 C4 Ru1 Ru2 30.20(16) .
N2 N1 Ru1 C13 76.3(3) .
Ru2 N1 Ru1 C13 -173.06(17) .
N2 N1 Ru1 C11 173.5(3) .
Ru2 N1 Ru1 C11 -75.80(18) .
N2 N1 Ru1 C4 -31.5(3) .
Ru2 N1 Ru1 C4 79.15(15) .
N2 N1 Ru1 C3 -70.0(3) .
Ru2 N1 Ru1 C3 40.70(14) .
N2 N1 Ru1 Ru2 -110.7(3) .
C4 C3 Ru1 C12 -91.4(3) .
C101 C3 Ru1 C12 21.2(4) .
Ru2 C3 Ru1 C12 140.00(17) .
Ru3 C3 Ru1 C12 -148.7(2) .
C4 C3 Ru1 C13 0.1(4) .
C101 C3 Ru1 C13 112.8(4) .
Ru2 C3 Ru1 C13 -128.4(3) .
Ru3 C3 Ru1 C13 -57.1(4) .
C4 C3 Ru1 C11 177.6(2) .
C101 C3 Ru1 C11 -69.7(4) .
Ru2 C3 Ru1 C11 49.1(2) .
Ru3 C3 Ru1 C11 120.39(19) .
C101 C3 Ru1 C4 112.7(5) .
Ru2 C3 Ru1 C4 -128.6(3) .
Ru3 C3 Ru1 C4 -57.2(2) .
C4 C3 Ru1 N1 90.6(2) .
C101 C3 Ru1 N1 -156.8(4) .
Ru2 C3 Ru1 N1 -38.00(13) .
Ru3 C3 Ru1 N1 33.32(16) .
C4 C3 Ru1 Ru2 128.6(3) .
C101 C3 Ru1 Ru2 -118.8(4) .
Ru3 C3 Ru1 Ru2 71.32(13) .
O20 C20 Ru2 C22 39.2(6) .
Ru3 C20 Ru2 C22 -128.72(19) .
O20 C20 Ru2 C21 -47.2(6) .
Ru3 C20 Ru2 C21 144.84(18) .
O20 C20 Ru2 N1 -141.0(5) .
Ru3 C20 Ru2 N1 51.10(17) .
O20 C20 Ru2 C3 135.9(6) .
Ru3 C20 Ru2 C3 -32.02(17) .
O20 C20 Ru2 Ru3 167.9(7) .
O20 C20 Ru2 Ru1 176.4(5) .
Ru3 C20 Ru2 Ru1 8.5(2) .
N2 N1 Ru2 C21 -113.1(3) .
Ru1 N1 Ru2 C21 127.31(18) .
N2 N1 Ru2 C20 -13.0(3) .
Ru1 N1 Ru2 C20 -132.59(15) .
N2 N1 Ru2 C3 79.6(3) .
Ru1 N1 Ru2 C3 -39.98(14) .
N2 N1 Ru2 Ru3 25.1(2) .
Ru1 N1 Ru2 Ru3 -94.46(10) .
N2 N1 Ru2 Ru1 119.6(3) .
C4 C3 Ru2 C22 169.6(4) .
C101 C3 Ru2 C22 -6.5(4) .
Ru1 C3 Ru2 C22 -135.05(19) .
Ru3 C3 Ru2 C22 116.94(19) .
C4 C3 Ru2 C21 -85.2(9) .
C101 C3 Ru2 C21 98.8(8) .
Ru1 C3 Ru2 C21 -29.8(8) .
Ru3 C3 Ru2 C21 -137.8(7) .
C4 C3 Ru2 C20 81.7(4) .
C101 C3 Ru2 C20 -94.4(3) .
Ru1 C3 Ru2 C20 137.01(16) .
Ru3 C3 Ru2 C20 28.99(16) .
C4 C3 Ru2 N1 -17.0(3) .
C101 C3 Ru2 N1 166.9(3) .
Ru1 C3 Ru2 N1 38.31(13) .
Ru3 C3 Ru2 N1 -69.71(13) .
C4 C3 Ru2 Ru3 52.7(3) .
C101 C3 Ru2 Ru3 -123.4(3) .
Ru1 C3 Ru2 Ru3 108.02(15) .
C4 C3 Ru2 Ru1 -55.3(3) .
C101 C3 Ru2 Ru1 128.6(4) .
Ru3 C3 Ru2 Ru1 -108.02(15) .
C12 Ru1 Ru2 C22 11.0(3) .
C13 Ru1 Ru2 C22 -162.6(3) .
C11 Ru1 Ru2 C22 -73.9(2) .
C4 Ru1 Ru2 C22 92.2(2) .
N1 Ru1 Ru2 C22 -174.0(2) .
C3 Ru1 Ru2 C22 62.6(2) .
C12 Ru1 Ru2 C21 120.7(2) .
C13 Ru1 Ru2 C21 -52.9(3) .
C11 Ru1 Ru2 C21 35.8(2) .
C4 Ru1 Ru2 C21 -158.1(2) .
N1 Ru1 Ru2 C21 -64.3(2) .
C3 Ru1 Ru2 C21 172.3(2) .
C12 Ru1 Ru2 C20 -109.9(2) .
C13 Ru1 Ru2 C20 76.6(3) .
C11 Ru1 Ru2 C20 165.3(2) .
C4 Ru1 Ru2 C20 -28.6(2) .
N1 Ru1 Ru2 C20 65.2(2) .
C3 Ru1 Ru2 C20 -58.2(2) .
C12 Ru1 Ru2 N1 -175.1(2) .
C13 Ru1 Ru2 N1 11.4(3) .
C11 Ru1 Ru2 N1 100.1(2) .
C4 Ru1 Ru2 N1 -93.77(18) .
C3 Ru1 Ru2 N1 -123.4(2) .
C12 Ru1 Ru2 C3 -51.7(2) .
C13 Ru1 Ru2 C3 134.7(3) .
C11 Ru1 Ru2 C3 -136.6(2) .
C4 Ru1 Ru2 C3 29.61(19) .
N1 Ru1 Ru2 C3 123.4(2) .
C12 Ru1 Ru2 Ru3 -103.44(17) .
C13 Ru1 Ru2 Ru3 83.0(2) .
C11 Ru1 Ru2 Ru3 171.68(14) .
C4 Ru1 Ru2 Ru3 -22.16(12) .
N1 Ru1 Ru2 Ru3 71.61(14) .
C3 Ru1 Ru2 Ru3 -51.77(14) .
O20 C20 Ru3 C31 40.2(6) .
Ru2 C20 Ru3 C31 -151.85(19) .
O20 C20 Ru3 C32 -48.2(6) .
Ru2 C20 Ru3 C32 119.83(18) .
O20 C20 Ru3 N2 128.5(6) .
Ru2 C20 Ru3 N2 -63.56(16) .
O20 C20 Ru3 C4 -151.7(5) .
Ru2 C20 Ru3 C4 16.3(2) .
O20 C20 Ru3 C5 -137.1(5) .
Ru2 C20 Ru3 C5 30.9(5) .
O20 C20 Ru3 C3 -137.6(6) .
Ru2 C20 Ru3 C3 30.35(16) .
O20 C20 Ru3 Ru2 -168.0(7) .
N1 N2 Ru3 C31 163.4(3) .
C1 N2 Ru3 C31 -76.1(3) .
C2 N2 Ru3 C31 49.7(3) .
N1 N2 Ru3 C20 66.1(2) .
C1 N2 Ru3 C20 -173.3(3) .
C2 N2 Ru3 C20 -47.5(3) .
N1 N2 Ru3 C4 -57.3(2) .
C1 N2 Ru3 C4 63.2(3) .
C2 N2 Ru3 C4 -171.0(3) .
N1 N2 Ru3 C5 -90.3(2) .
C1 N2 Ru3 C5 30.2(3) .
C2 N2 Ru3 C5 156.1(3) .
N1 N2 Ru3 C3 -23.5(2) .
C1 N2 Ru3 C3 97.1(3) .
C2 N2 Ru3 C3 -137.1(3) .
N1 N2 Ru3 Ru2 22.50(19) .
C1 N2 Ru3 Ru2 143.1(3) .
C2 N2 Ru3 Ru2 -91.1(3) .
C5 C4 Ru3 C31 -28.1(4) .
C3 C4 Ru3 C31 -173.3(3) .
Ru1 C4 Ru3 C31 119.2(3) .
C5 C4 Ru3 C32 74.3(3) .
C3 C4 Ru3 C32 -70.8(3) .
Ru1 C4 Ru3 C32 -138.3(2) .
C5 C4 Ru3 C20 169.7(3) .
C3 C4 Ru3 C20 24.5(3) .
Ru1 C4 Ru3 C20 -42.9(3) .
C5 C4 Ru3 N2 -106.3(3) .
C3 C4 Ru3 N2 108.5(2) .
Ru1 C4 Ru3 N2 41.1(2) .
C3 C4 Ru3 C5 -145.2(4) .
Ru1 C4 Ru3 C5 147.4(4) .
C5 C4 Ru3 C3 145.2(4) .
Ru1 C4 Ru3 C3 -67.5(3) .
C5 C4 Ru3 Ru2 -178.3(3) .
C3 C4 Ru3 Ru2 36.6(2) .
Ru1 C4 Ru3 Ru2 -30.90(17) .
C4 C5 Ru3 C31 160.9(3) .
C6 C5 Ru3 C31 -20.0(5) .
C4 C5 Ru3 C32 -110.0(3) .
C6 C5 Ru3 C32 69.2(5) .
C4 C5 Ru3 C20 -22.0(6) .
C6 C5 Ru3 C20 157.2(5) .
C4 C5 Ru3 N2 71.9(3) .
C6 C5 Ru3 N2 -108.9(5) .
C6 C5 Ru3 C4 179.2(6) .
C4 C5 Ru3 C3 -21.4(3) .
C6 C5 Ru3 C3 157.8(5) .
C4 C5 Ru3 Ru2 1.8(3) .
C6 C5 Ru3 Ru2 -179.0(4) .
C4 C3 Ru3 C32 112.9(3) .
C101 C3 Ru3 C32 -0.7(4) .
Ru1 C3 Ru3 C32 169.52(19) .
Ru2 C3 Ru3 C32 -115.82(16) .
C4 C3 Ru3 C20 -159.6(3) .
C101 C3 Ru3 C20 86.8(4) .
Ru1 C3 Ru3 C20 -102.97(19) .
Ru2 C3 Ru3 C20 -28.31(16) .
C4 C3 Ru3 N2 -70.2(2) .
C101 C3 Ru3 N2 176.3(3) .
Ru1 C3 Ru3 N2 -13.50(17) .
Ru2 C3 Ru3 N2 61.16(13) .
C101 C3 Ru3 C4 -113.6(4) .
Ru1 C3 Ru3 C4 56.7(2) .
Ru2 C3 Ru3 C4 131.3(3) .
C4 C3 Ru3 C5 20.6(2) .
C101 C3 Ru3 C5 -93.0(4) .
Ru1 C3 Ru3 C5 77.28(18) .
Ru2 C3 Ru3 C5 151.94(18) .
C4 C3 Ru3 Ru2 -131.3(3) .
C101 C3 Ru3 Ru2 115.1(4) .
Ru1 C3 Ru3 Ru2 -74.66(14) .
C22 Ru2 Ru3 C31 102.6(3) .
C21 Ru2 Ru3 C31 -11.1(3) .
C20 Ru2 Ru3 C31 42.6(3) .
N1 Ru2 Ru3 C31 -82.1(3) .
C3 Ru2 Ru3 C31 -178.1(3) .
Ru1 Ru2 Ru3 C31 -130.5(2) .
C22 Ru2 Ru3 C32 -6.8(2) .
C21 Ru2 Ru3 C32 -120.5(3) .
C20 Ru2 Ru3 C32 -66.7(2) .
N1 Ru2 Ru3 C32 168.52(17) .
C3 Ru2 Ru3 C32 72.6(2) .
Ru1 Ru2 Ru3 C32 120.19(14) .
C22 Ru2 Ru3 C20 59.9(3) .
C21 Ru2 Ru3 C20 -53.7(3) .
N1 Ru2 Ru3 C20 -124.7(2) .
C3 Ru2 Ru3 C20 139.3(2) .
Ru1 Ru2 Ru3 C20 -173.08(18) .
C22 Ru2 Ru3 N2 168.4(2) .
C21 Ru2 Ru3 N2 54.7(2) .
C20 Ru2 Ru3 N2 108.5(2) .
N1 Ru2 Ru3 N2 -16.28(14) .
C3 Ru2 Ru3 N2 -112.21(17) .
Ru1 Ru2 Ru3 N2 -64.60(10) .
C22 Ru2 Ru3 C4 -106.1(2) .
C21 Ru2 Ru3 C4 140.2(2) .
C20 Ru2 Ru3 C4 -166.1(2) .
N1 Ru2 Ru3 C4 69.17(16) .
C3 Ru2 Ru3 C4 -26.77(18) .
Ru1 Ru2 Ru3 C4 20.84(12) .
C22 Ru2 Ru3 C5 -107.2(2) .
C21 Ru2 Ru3 C5 139.1(2) .
C20 Ru2 Ru3 C5 -167.2(2) .
N1 Ru2 Ru3 C5 68.10(16) .
C3 Ru2 Ru3 C5 -27.84(18) .
Ru1 Ru2 Ru3 C5 19.77(12) .
C22 Ru2 Ru3 C3 -79.4(2) .
C21 Ru2 Ru3 C3 166.9(3) .
C20 Ru2 Ru3 C3 -139.3(2) .
N1 Ru2 Ru3 C3 95.93(17) .
Ru1 Ru2 Ru3 C3 47.60(14) .
